data_7056896
loop_
_publ_author_name
'Wang, Weixia'
'Cheng, Guangbin'
'Xiong, Hualin'
'Yang, Hongwei'

_publ_section_title
;
 Functionalization of fluorodinitroethylamino derivatives based on azole:
 a new family of insensitive energetic materials
;
_journal_issue 4
_journal_name_full 'New Journal of Chemistry'
_journal_page_first 2994
_journal_paper_doi 10.1039/C7NJ05009G
_journal_volume 42
_journal_year 2018
_chemical_formula_moiety 'C4 H5 F N6 O4'
_chemical_formula_sum 'C4 H5 F N6 O4'
_chemical_formula_weight 220.14
_space_group_crystal_system monoclinic
_space_group_IT_number 14
_space_group_name_Hall '-P 2yn'
_space_group_name_H-M_alt 'P 1 21/n 1'
_symmetry_space_group_name_Hall '-P 2yn'
_symmetry_space_group_name_H-M 'P 1 21/n 1'
_atom_sites_solution_hydrogens mixed
_audit_creation_method SHELXL-2014/7
_audit_update_record
;
2017-03-27 deposited with the CCDC.
2018-01-12 downloaded from the CCDC.
;
_cell_angle_alpha 90
_cell_angle_beta 105.455(5)
_cell_angle_gamma 90
_cell_formula_units_Z 4
_cell_length_a 9.4897(15)
_cell_length_b 7.5220(11)
_cell_length_c 11.9071(18)
_cell_measurement_reflns_used 770
_cell_measurement_temperature 173(2)
_cell_measurement_theta_max 24.17
_cell_measurement_theta_min 3.20
_cell_volume 819.2(2)
_computing_structure_refinement 'SHELXL-2014/7 (Sheldrick, 2014)'
_diffrn_ambient_temperature 173(2)
_diffrn_measured_fraction_theta_full 0.995
_diffrn_measured_fraction_theta_max 0.994
_diffrn_measurement_device_type 'PHOTON100 CMOS detector'
_diffrn_measurement_method 'omega scan'
_diffrn_radiation_type MoK\a
_diffrn_radiation_wavelength 0.71073
_diffrn_reflns_av_R_equivalents 0.0840
_diffrn_reflns_av_unetI/netI 0.0827
_diffrn_reflns_Laue_measured_fraction_full 0.995
_diffrn_reflns_Laue_measured_fraction_max 0.994
_diffrn_reflns_limit_h_max 11
_diffrn_reflns_limit_h_min -11
_diffrn_reflns_limit_k_max 8
_diffrn_reflns_limit_k_min -9
_diffrn_reflns_limit_l_max 14
_diffrn_reflns_limit_l_min -14
_diffrn_reflns_number 4112
_diffrn_reflns_point_group_measured_fraction_full 0.995
_diffrn_reflns_point_group_measured_fraction_max 0.994
_diffrn_reflns_theta_full 25.242
_diffrn_reflns_theta_max 25.352
_diffrn_reflns_theta_min 3.197
_diffrn_source 'sealed tube'
_exptl_absorpt_coefficient_mu 0.170
_exptl_absorpt_correction_T_max 0.7452
_exptl_absorpt_correction_T_min 0.6230
_exptl_absorpt_correction_type multi-scan
_exptl_absorpt_process_details 'SADABS (Bruker, 2014)'
_exptl_crystal_density_diffrn 1.785
_exptl_crystal_description needle
_exptl_crystal_F_000 448
_exptl_crystal_size_max 0.190
_exptl_crystal_size_mid 0.090
_exptl_crystal_size_min 0.030
_refine_diff_density_max 0.279
_refine_diff_density_min -0.275
_refine_diff_density_rms 0.066
_refine_ls_extinction_method none
_refine_ls_goodness_of_fit_ref 1.018
_refine_ls_hydrogen_treatment mixed
_refine_ls_matrix_type full
_refine_ls_number_parameters 139
_refine_ls_number_reflns 1491
_refine_ls_number_restraints 0
_refine_ls_restrained_S_all 1.018
_refine_ls_R_factor_all 0.1046
_refine_ls_R_factor_gt 0.0515
_refine_ls_shift/su_max 0.000
_refine_ls_shift/su_mean 0.000
_refine_ls_structure_factor_coef Fsqd
_refine_ls_weighting_details 'w=1/[\s^2^(Fo^2^)+(0.0373P)^2^] where P=(Fo^2^+2Fc^2^)/3'
_refine_ls_weighting_scheme calc
_refine_ls_wR_factor_gt 0.0821
_refine_ls_wR_factor_ref 0.0963
_reflns_Friedel_coverage 0.000
_reflns_number_gt 927
_reflns_number_total 1491
_reflns_threshold_expression 'I > 2\s(I)'
_cod_data_source_file c7nj05009g2.cif
_cod_data_source_block 1_CCDC2
_cod_depositor_comments 'Adding full bibliography for 7056894--7056896.cif.'
_cod_database_code 7056896
_shelx_shelxl_version_number 2014/7
_shelx_space_group_comment
;
The symmetry employed for this shelxl refinement is uniquely defined
by the following loop, which should always be used as a source of
symmetry information in preference to the above space-group names.
They are only intended as comments.
;
_shelx_estimated_absorpt_t_min 0.968
_shelx_estimated_absorpt_t_max 0.995

loop_
_space_group_symop_operation_xyz
'x, y, z'
'-x+1/2, y+1/2, -z+1/2'
'-x, -y, -z'
'x-1/2, -y-1/2, z-1/2'

loop_
_atom_site_label
_atom_site_type_symbol
_atom_site_fract_x
_atom_site_fract_y
_atom_site_fract_z
_atom_site_U_iso_or_equiv
_atom_site_adp_type
_atom_site_occupancy
_atom_site_site_symmetry_order
_atom_site_calc_flag
_atom_site_refinement_flags_posn
_atom_site_refinement_flags_adp
C1 C 0.3516(3) 0.0340(4) 0.3307(2) 0.0172(7) Uani 1 1 d . .
H1 H 0.3889 0.1194 0.2874 0.021 Uiso 1 1 calc R U
C2 C 0.2403(3) -0.0857(4) 0.4475(2) 0.0189(7) Uani 1 1 d . .
H2 H 0.1840 -0.1009 0.5019 0.023 Uiso 1 1 calc R U
C3 C 0.3251(3) 0.3532(4) 0.5022(2) 0.0146(7) Uani 1 1 d . .
H3A H 0.3146 0.4766 0.4722 0.017 Uiso 1 1 calc R U
H3B H 0.4243 0.3103 0.5038 0.017 Uiso 1 1 calc R U
C4 C 0.3033(3) 0.3475(4) 0.6224(2) 0.0136(7) Uani 1 1 d . .
F1 F 0.30514(19) 0.1829(2) 0.66503(13) 0.0202(4) Uani 1 1 d . .
N1 N 0.2995(3) -0.2144(3) 0.4035(2) 0.0221(7) Uani 1 1 d . .
N2 N 0.3716(3) -0.1364(3) 0.3271(2) 0.0202(6) Uani 1 1 d . .
N3 N 0.2696(3) 0.0729(3) 0.40526(19) 0.0137(6) Uani 1 1 d . .
N4 N 0.2151(3) 0.2394(3) 0.4278(2) 0.0159(6) Uani 1 1 d . .
H4A H 0.180(3) 0.284(4) 0.362(3) 0.019 Uiso 1 1 d . U
N5 N 0.4174(3) 0.4545(3) 0.7119(2) 0.0166(6) Uani 1 1 d . .
N6 N 0.1571(3) 0.4309(4) 0.6262(2) 0.0198(6) Uani 1 1 d . .
O1 O 0.4211(2) 0.4303(3) 0.81346(16) 0.0247(6) Uani 1 1 d . .
O2 O 0.4951(3) 0.5541(3) 0.67393(18) 0.0273(6) Uani 1 1 d . .
O3 O 0.0767(3) 0.3456(3) 0.6690(2) 0.0371(6) Uani 1 1 d . .
O4 O 0.1353(2) 0.5792(3) 0.58460(18) 0.0274(6) Uani 1 1 d . .

loop_
_atom_site_aniso_label
_atom_site_aniso_U_11
_atom_site_aniso_U_22
_atom_site_aniso_U_33
_atom_site_aniso_U_23
_atom_site_aniso_U_13
_atom_site_aniso_U_12
C1 0.0215(18) 0.0172(18) 0.0155(15) -0.0019(14) 0.0090(14) -0.0016(14)
C2 0.0259(19) 0.0163(18) 0.0170(15) 0.0026(14) 0.0100(14) 0.0013(15)
C3 0.0166(17) 0.0139(16) 0.0157(14) -0.0007(14) 0.0087(13) -0.0037(14)
C4 0.0184(17) 0.0094(15) 0.0136(14) 0.0013(13) 0.0056(13) -0.0011(14)
F1 0.0279(11) 0.0138(9) 0.0195(9) 0.0057(8) 0.0074(8) -0.0022(8)
N1 0.0289(17) 0.0152(15) 0.0232(14) 0.0012(12) 0.0085(13) 0.0014(13)
N2 0.0236(16) 0.0184(15) 0.0207(13) -0.0028(13) 0.0097(12) -0.0015(13)
N3 0.0166(14) 0.0105(13) 0.0136(12) -0.0002(12) 0.0037(11) 0.0010(11)
N4 0.0188(15) 0.0143(15) 0.0133(13) -0.0019(11) 0.0021(12) 0.0025(12)
N5 0.0163(15) 0.0154(14) 0.0180(14) -0.0004(12) 0.0045(11) 0.0044(12)
N6 0.0186(16) 0.0242(15) 0.0175(13) -0.0048(13) 0.0065(12) -0.0023(14)
O1 0.0303(14) 0.0306(13) 0.0123(11) 0.0008(10) 0.0039(10) -0.0002(11)
O2 0.0292(14) 0.0283(14) 0.0271(12) -0.0059(11) 0.0123(11) -0.0165(11)
O3 0.0275(14) 0.0429(16) 0.0499(15) 0.0047(13) 0.0260(13) -0.0045(13)
O4 0.0279(14) 0.0226(14) 0.0308(13) -0.0002(11) 0.0061(10) 0.0083(11)

loop_
_atom_type_symbol
_atom_type_description
_atom_type_scat_dispersion_real
_atom_type_scat_dispersion_imag
_atom_type_scat_source
C C 0.0033 0.0016 'International Tables Vol C Tables 4.2.6.8 and 6.1.1.4'
H H 0.0000 0.0000 'International Tables Vol C Tables 4.2.6.8 and 6.1.1.4'
N N 0.0061 0.0033 'International Tables Vol C Tables 4.2.6.8 and 6.1.1.4'
O O 0.0106 0.0060 'International Tables Vol C Tables 4.2.6.8 and 6.1.1.4'
F F 0.0171 0.0103 'International Tables Vol C Tables 4.2.6.8 and 6.1.1.4'

loop_
_geom_angle_atom_site_label_1
_geom_angle_atom_site_label_2
_geom_angle_atom_site_label_3
_geom_angle
N2 C1 N3 110.4(3)
N2 C1 H1 124.8
N3 C1 H1 124.8
N1 C2 N3 110.7(3)
N1 C2 H2 124.6
N3 C2 H2 124.6
N4 C3 C4 107.7(2)
N4 C3 H3A 110.2
C4 C3 H3A 110.2
N4 C3 H3B 110.2
C4 C3 H3B 110.2
H3A C3 H3B 108.5
F1 C4 C3 113.4(2)
F1 C4 N5 106.7(2)
C3 C4 N5 113.4(2)
F1 C4 N6 106.8(2)
C3 C4 N6 111.9(2)
N5 C4 N6 104.0(2)
C2 N1 N2 106.7(2)
C1 N2 N1 106.8(2)
C2 N3 C1 105.2(2)
C2 N3 N4 126.3(2)
C1 N3 N4 128.3(2)
N3 N4 C3 113.5(2)
N3 N4 H4A 105(2)
C3 N4 H4A 112(2)
O1 N5 O2 127.0(3)
O1 N5 C4 116.2(2)
O2 N5 C4 116.8(2)
O3 N6 O4 126.9(3)
O3 N6 C4 118.2(3)
O4 N6 C4 114.9(2)

loop_
_geom_bond_atom_site_label_1
_geom_bond_atom_site_label_2
_geom_bond_distance
C1 N2 1.298(4)
C1 N3 1.359(3)
C1 H1 0.9500
C2 N1 1.297(4)
C2 N3 1.352(4)
C2 H2 0.9500
C3 N4 1.455(4)
C3 C4 1.501(4)
C3 H3A 0.9900
C3 H3B 0.9900
C4 F1 1.337(3)
C4 N5 1.530(4)
C4 N6 1.534(4)
N1 N2 1.404(3)
N3 N4 1.408(3)
N4 H4A 0.83(3)
N5 O1 1.214(3)
N5 O2 1.219(3)
N6 O3 1.209(3)
N6 O4 1.216(3)
